data_1505003
loop_
_publ_author_name
'Loeppky, Richard N.'
'Shi, Jianzheng'
'Barnes, Charles L.'
'Geddam, Sailaja'

_publ_section_title
;
 A diazonium ion cascade from the nitrosation of tolazoline, an
 imidazoline-containing drug.
;
_journal_issue 2
_journal_name_full 'Chemical research in toxicology'
_journal_page_first 295
_journal_page_last 307
_journal_paper_doi 10.1021/tx700317g
_journal_volume 21
_journal_year 2008
_chemical_formula_sum 'C10 H9 N O3'
_chemical_formula_weight 191.18
_space_group_IT_number 2
_symmetry_cell_setting triclinic
_symmetry_Int_Tables_number 2
_symmetry_space_group_name_Hall '-P 1'
_symmetry_space_group_name_H-M 'P -1'
_atom_sites_solution_hydrogens geom
_atom_sites_solution_primary direct
_atom_sites_solution_secondary difmap
_audit_creation_method SHELXL-97
_cell_angle_alpha 87.7820(10)
_cell_angle_beta 89.9770(10)
_cell_angle_gamma 89.7630(10)
_cell_formula_units_Z 4
_cell_length_a 6.6394(5)
_cell_length_b 9.5228(7)
_cell_length_c 14.3291(11)
_cell_measurement_reflns_used 1433
_cell_measurement_temperature 173(2)
_cell_measurement_theta_max 25.0
_cell_measurement_theta_min 2.5
_cell_volume 905.28(12)
_computing_cell_refinement 'SAINT (Bruker, 1998)'
_computing_data_collection 'SMART (Bruker, 1998)'
_computing_data_reduction 'SAINT (Bruker, 1998)'
_computing_molecular_graphics 'ORTEP-III (Burnett & Johnson, 1996)'
_computing_publication_material 'CIFTAB (Sheldrick, 1997)'
_computing_structure_refinement 'SHELXL-97 (Sheldrick, 1997)'
_computing_structure_solution 'SHELXS-97 (Sheldrick, 1997)'
_diffrn_ambient_temperature 173(2)
_diffrn_measured_fraction_theta_full 0.980
_diffrn_measured_fraction_theta_max 0.980
_diffrn_measurement_device_type 'Bruker SMART CCD area detector'
_diffrn_measurement_method 'omega scans'
_diffrn_radiation_monochromator graphite
_diffrn_radiation_type MoK\a
_diffrn_radiation_wavelength 0.71073
_diffrn_reflns_av_R_equivalents 0.0287
_diffrn_reflns_av_sigmaI/netI 0.0814
_diffrn_reflns_limit_h_max 8
_diffrn_reflns_limit_h_min -8
_diffrn_reflns_limit_k_max 11
_diffrn_reflns_limit_k_min -12
_diffrn_reflns_limit_l_max 18
_diffrn_reflns_limit_l_min -18
_diffrn_reflns_number 6587
_diffrn_reflns_theta_full 27.11
_diffrn_reflns_theta_max 27.11
_diffrn_reflns_theta_min 1.42
_diffrn_source 'fine-focus sealed tube'
_diffrn_standards_decay_% 0.0
_exptl_absorpt_coefficient_mu 0.105
_exptl_absorpt_correction_T_max 0.99
_exptl_absorpt_correction_T_min 0.71
_exptl_absorpt_correction_type multi-scan
_exptl_absorpt_process_details
;
 Data were corrected for decay and absorption using the program SADABS 
 (Sheldrick, G. M. (2003). SADABS. Version 2.10. University of
 G\"ottingen, Germany).
;
_exptl_crystal_colour colorless
_exptl_crystal_density_diffrn 1.403
_exptl_crystal_density_method 'not measured'
_exptl_crystal_description plate
_exptl_crystal_F_000 400
_exptl_crystal_size_max 0.30
_exptl_crystal_size_mid 0.30
_exptl_crystal_size_min 0.05
_refine_diff_density_max 0.390
_refine_diff_density_min -0.239
_refine_diff_density_rms 0.044
_refine_ls_extinction_method none
_refine_ls_goodness_of_fit_ref 0.898
_refine_ls_hydrogen_treatment constr
_refine_ls_matrix_type full
_refine_ls_number_parameters 255
_refine_ls_number_reflns 3929
_refine_ls_number_restraints 0
_refine_ls_restrained_S_all 0.898
_refine_ls_R_factor_all 0.1193
_refine_ls_R_factor_gt 0.0514
_refine_ls_shift/su_max 0.000
_refine_ls_shift/su_mean 0.000
_refine_ls_structure_factor_coef Fsqd
_refine_ls_weighting_details 'calc w=1/[\s^2^(Fo^2^)+(0.0673P)^2^+0.0000P] where P=(Fo^2^+2Fc^2^)/3'
_refine_ls_weighting_scheme calc
_refine_ls_wR_factor_gt 0.1202
_refine_ls_wR_factor_ref 0.1404
_reflns_number_gt 1898
_reflns_number_total 3929
_reflns_threshold_expression >2sigma(I)
_cod_data_source_file tx700317g-file001.cif
_cod_data_source_block JS1108
_cod_database_code 1505003

loop_
_symmetry_equiv_pos_as_xyz
'x, y, z'
'-x, -y, -z'

loop_
_atom_site_label
_atom_site_type_symbol
_atom_site_fract_x
_atom_site_fract_y
_atom_site_fract_z
_atom_site_U_iso_or_equiv
_atom_site_adp_type
_atom_site_occupancy
_atom_site_symmetry_multiplicity
_atom_site_calc_flag
_atom_site_refinement_flags
O1A O -0.0178(2) 0.40355(19) 0.09504(13) 0.0498(5) Uani 1 1 d .
O2A O 0.2709(3) 0.1527(2) 0.21871(14) 0.0570(6) Uani 1 1 d .
O3A O -0.2671(3) 0.28572(19) 0.02806(13) 0.0506(5) Uani 1 1 d .
N1A N 0.1386(3) 0.2149(2) 0.16700(15) 0.0429(6) Uani 1 1 d .
C1A C -0.0164(3) 0.1627(3) 0.12317(16) 0.0354(6) Uani 1 1 d .
C2A C 0.1469(4) 0.3716(3) 0.1571(2) 0.0471(7) Uani 1 1 d .
H2A H 0.1220 0.4138 0.2189 0.057 Uiso 1 1 calc R
C3A C -0.1193(4) 0.2827(3) 0.07597(18) 0.0409(7) Uani 1 1 d .
C4A C 0.3410(4) 0.4225(3) 0.1178(2) 0.0560(8) Uani 1 1 d .
H4A1 H 0.3666 0.3780 0.0584 0.084 Uiso 1 1 calc R
H4A2 H 0.4499 0.3984 0.1618 0.084 Uiso 1 1 calc R
H4A3 H 0.3347 0.5247 0.1073 0.084 Uiso 1 1 calc R
C5A C -0.0785(3) 0.0155(3) 0.12443(16) 0.0346(6) Uani 1 1 d .
C6A C 0.0483(4) -0.0922(3) 0.15730(19) 0.0453(7) Uani 1 1 d .
H6A H 0.1804 -0.0713 0.1780 0.054 Uiso 1 1 calc R
C7A C -0.0184(4) -0.2297(3) 0.1598(2) 0.0534(8) Uani 1 1 d .
H7A H 0.0687 -0.3026 0.1827 0.064 Uiso 1 1 calc R
C8A C -0.2078(4) -0.2629(3) 0.1298(2) 0.0542(8) Uani 1 1 d .
H8A H -0.2507 -0.3580 0.1310 0.065 Uiso 1 1 calc R
C9A C -0.3358(4) -0.1568(3) 0.0979(2) 0.0538(8) Uani 1 1 d .
H9A H -0.4679 -0.1791 0.0780 0.065 Uiso 1 1 calc R
C10A C -0.2729(4) -0.0183(3) 0.09471(18) 0.0456(7) Uani 1 1 d .
H10A H -0.3616 0.0540 0.0724 0.055 Uiso 1 1 calc R
O1B O 0.5162(2) 0.90625(18) 0.59774(12) 0.0447(5) Uani 1 1 d .
O2B O 0.2307(2) 0.65457(19) 0.72084(13) 0.0521(5) Uani 1 1 d .
O3B O 0.7654(3) 0.78855(19) 0.52886(13) 0.0495(5) Uani 1 1 d .
N1B N 0.3618(3) 0.7176(2) 0.66883(14) 0.0393(5) Uani 1 1 d .
C1B C 0.5164(3) 0.6647(3) 0.62438(17) 0.0346(6) Uani 1 1 d .
C2B C 0.3523(4) 0.8734(3) 0.65882(19) 0.0408(7) Uani 1 1 d .
H2B H 0.3757 0.9153 0.7208 0.049 Uiso 1 1 calc R
C3B C 0.6184(4) 0.7861(3) 0.57771(18) 0.0397(6) Uani 1 1 d .
C4B C 0.1558(4) 0.9240(3) 0.6193(2) 0.0498(7) Uani 1 1 d .
H4B1 H 0.1605 1.0262 0.6084 0.075 Uiso 1 1 calc R
H4B2 H 0.0474 0.9002 0.6635 0.075 Uiso 1 1 calc R
H4B3 H 0.1306 0.8789 0.5601 0.075 Uiso 1 1 calc R
C5B C 0.5791(3) 0.5184(3) 0.62419(17) 0.0348(6) Uani 1 1 d .
C6B C 0.4517(4) 0.4093(3) 0.65534(19) 0.0450(7) Uani 1 1 d .
H6B H 0.3194 0.4301 0.6761 0.054 Uiso 1 1 calc R
C7B C 0.5178(4) 0.2719(3) 0.6559(2) 0.0510(7) Uani 1 1 d .
H7B H 0.4299 0.1991 0.6774 0.061 Uiso 1 1 calc R
C8B C 0.7079(4) 0.2378(3) 0.62615(19) 0.0525(8) Uani 1 1 d .
H8B H 0.7507 0.1424 0.6264 0.063 Uiso 1 1 calc R
C9B C 0.8366(4) 0.3447(3) 0.5957(2) 0.0516(7) Uani 1 1 d .
H9B H 0.9690 0.3223 0.5758 0.062 Uiso 1 1 calc R
C10B C 0.7740(4) 0.4826(3) 0.59422(18) 0.0459(7) Uani 1 1 d .
H10B H 0.8633 0.5545 0.5727 0.055 Uiso 1 1 calc R

loop_
_atom_site_aniso_label
_atom_site_aniso_U_11
_atom_site_aniso_U_22
_atom_site_aniso_U_33
_atom_site_aniso_U_23
_atom_site_aniso_U_13
_atom_site_aniso_U_12
O1A 0.0438(10) 0.0425(12) 0.0618(13) 0.0144(10) -0.0085(9) 0.0041(9)
O2A 0.0533(12) 0.0476(12) 0.0688(14) 0.0135(10) -0.0262(10) 0.0007(9)
O3A 0.0416(10) 0.0569(13) 0.0525(12) 0.0082(10) -0.0105(9) 0.0073(9)
N1A 0.0408(12) 0.0385(14) 0.0486(14) 0.0088(11) -0.0074(11) 0.0035(10)
C1A 0.0314(13) 0.0419(16) 0.0325(14) 0.0040(12) -0.0024(11) 0.0041(11)
C2A 0.0479(16) 0.0404(17) 0.0523(18) 0.0061(14) -0.0032(13) 0.0024(13)
C3A 0.0365(14) 0.0444(17) 0.0413(16) 0.0055(13) 0.0024(13) 0.0039(12)
C4A 0.0509(17) 0.0517(19) 0.065(2) 0.0075(16) 0.0002(15) -0.0008(14)
C5A 0.0388(14) 0.0379(16) 0.0270(13) -0.0026(11) 0.0026(11) 0.0035(11)
C6A 0.0418(15) 0.0388(17) 0.0553(18) -0.0027(14) -0.0010(13) 0.0061(12)
C7A 0.0608(19) 0.0406(18) 0.059(2) -0.0020(15) -0.0017(15) 0.0088(14)
C8A 0.065(2) 0.0428(18) 0.0549(19) -0.0075(15) 0.0000(15) -0.0071(15)
C9A 0.0548(17) 0.053(2) 0.0534(19) -0.0029(15) -0.0081(14) -0.0083(15)
C10A 0.0453(16) 0.0481(18) 0.0430(16) 0.0020(14) -0.0090(13) 0.0015(13)
O1B 0.0405(10) 0.0396(11) 0.0530(12) 0.0102(9) 0.0053(9) -0.0033(8)
O2B 0.0493(11) 0.0467(12) 0.0596(12) 0.0083(10) 0.0224(9) -0.0034(9)
O3B 0.0398(10) 0.0560(13) 0.0521(12) 0.0085(10) 0.0100(9) -0.0089(9)
N1B 0.0403(12) 0.0365(13) 0.0407(13) 0.0057(10) 0.0048(10) -0.0032(10)
C1B 0.0301(13) 0.0401(16) 0.0333(14) 0.0011(12) 0.0022(11) -0.0029(11)
C2B 0.0421(15) 0.0367(16) 0.0435(16) 0.0015(13) 0.0027(12) -0.0030(12)
C3B 0.0348(14) 0.0440(17) 0.0399(16) 0.0031(13) -0.0036(12) -0.0059(12)
C4B 0.0450(16) 0.0472(18) 0.0566(19) 0.0047(14) -0.0033(13) 0.0006(13)
C5B 0.0360(14) 0.0378(16) 0.0306(14) -0.0009(12) -0.0016(11) -0.0010(11)
C6B 0.0402(14) 0.0422(17) 0.0525(17) -0.0023(14) 0.0035(13) -0.0047(12)
C7B 0.0545(18) 0.0363(18) 0.062(2) -0.0030(14) 0.0039(15) -0.0063(13)
C8B 0.0622(19) 0.0407(18) 0.0549(19) -0.0065(15) -0.0012(15) 0.0074(15)
C9B 0.0530(17) 0.050(2) 0.0520(18) -0.0033(15) 0.0087(14) 0.0112(14)
C10B 0.0435(16) 0.0488(19) 0.0452(17) 0.0005(14) 0.0093(13) -0.0021(13)

loop_
_atom_type_symbol
_atom_type_description
_atom_type_scat_dispersion_real
_atom_type_scat_dispersion_imag
_atom_type_scat_source
C C 0.0033 0.0016 'International Tables Vol C Tables 4.2.6.8 and 6.1.1.4'
H H 0.0000 0.0000 'International Tables Vol C Tables 4.2.6.8 and 6.1.1.4'
N N 0.0061 0.0033 'International Tables Vol C Tables 4.2.6.8 and 6.1.1.4'
O O 0.0106 0.0060 'International Tables Vol C Tables 4.2.6.8 and 6.1.1.4'

loop_
_geom_angle_atom_site_label_1
_geom_angle_atom_site_label_2
_geom_angle_atom_site_label_3
_geom_angle
C3A O1A C2A 109.9(2)
O2A N1A C1A 129.7(2)
O2A N1A C2A 117.8(2)
C1A N1A C2A 112.4(2)
N1A C1A C5A 126.8(2)
N1A C1A C3A 106.2(2)
C5A C1A C3A 127.0(2)
O1A C2A C4A 111.7(2)
O1A C2A N1A 102.40(19)
C4A C2A N1A 112.5(2)
O1A C2A H2A 110.0
C4A C2A H2A 110.0
N1A C2A H2A 110.0
O3A C3A O1A 121.2(2)
O3A C3A C1A 130.0(2)
O1A C3A C1A 108.8(2)
C2A C4A H4A1 109.5
C2A C4A H4A2 109.5
H4A1 C4A H4A2 109.5
C2A C4A H4A3 109.5
H4A1 C4A H4A3 109.5
H4A2 C4A H4A3 109.5
C6A C5A C10A 118.9(2)
C6A C5A C1A 121.7(2)
C10A C5A C1A 119.4(2)
C7A C6A C5A 119.9(2)
C7A C6A H6A 120.1
C5A C6A H6A 120.1
C8A C7A C6A 121.2(3)
C8A C7A H7A 119.4
C6A C7A H7A 119.4
C7A C8A C9A 119.4(3)
C7A C8A H8A 120.3
C9A C8A H8A 120.3
C8A C9A C10A 120.5(3)
C8A C9A H9A 119.7
C10A C9A H9A 119.7
C9A C10A C5A 120.1(3)
C9A C10A H10A 120.0
C5A C10A H10A 120.0
C3B O1B C2B 109.88(18)
O2B N1B C1B 129.2(2)
O2B N1B C2B 118.24(19)
C1B N1B C2B 112.48(19)
N1B C1B C5B 127.3(2)
N1B C1B C3B 105.7(2)
C5B C1B C3B 127.0(2)
O1B C2B N1B 103.00(19)
O1B C2B C4B 112.0(2)
N1B C2B C4B 112.1(2)
O1B C2B H2B 109.9
N1B C2B H2B 109.9
C4B C2B H2B 109.9
O3B C3B O1B 121.7(2)
O3B C3B C1B 129.4(3)
O1B C3B C1B 108.9(2)
C2B C4B H4B1 109.5
C2B C4B H4B2 109.5
H4B1 C4B H4B2 109.5
C2B C4B H4B3 109.5
H4B1 C4B H4B3 109.5
H4B2 C4B H4B3 109.5
C6B C5B C10B 118.0(2)
C6B C5B C1B 121.8(2)
C10B C5B C1B 120.2(2)
C7B C6B C5B 120.2(2)
C7B C6B H6B 119.9
C5B C6B H6B 119.9
C8B C7B C6B 121.5(3)
C8B C7B H7B 119.2
C6B C7B H7B 119.2
C7B C8B C9B 119.0(3)
C7B C8B H8B 120.5
C9B C8B H8B 120.5
C10B C9B C8B 120.6(3)
C10B C9B H9B 119.7
C8B C9B H9B 119.7
C9B C10B C5B 120.7(2)
C9B C10B H10B 119.6
C5B C10B H10B 119.6

loop_
_geom_bond_atom_site_label_1
_geom_bond_atom_site_label_2
_geom_bond_distance
O1A C3A 1.373(3)
O1A C2A 1.434(3)
O2A N1A 1.278(2)
O3A C3A 1.198(3)
N1A C1A 1.315(3)
N1A C2A 1.495(3)
C1A C5A 1.462(3)
C1A C3A 1.471(3)
C2A C4A 1.481(3)
C2A H2A 1.0000
C4A H4A1 0.9800
C4A H4A2 0.9800
C4A H4A3 0.9800
C5A C6A 1.392(3)
C5A C10A 1.402(3)
C6A C7A 1.383(4)
C6A H6A 0.9500
C7A C8A 1.372(4)
C7A H7A 0.9500
C8A C9A 1.382(4)
C8A H8A 0.9500
C9A C10A 1.384(4)
C9A H9A 0.9500
C10A H10A 0.9500
O1B C3B 1.368(3)
O1B C2B 1.424(3)
O2B N1B 1.282(2)
O3B C3B 1.200(3)
N1B C1B 1.316(3)
N1B C2B 1.486(3)
C1B C5B 1.453(3)
C1B C3B 1.480(3)
C2B C4B 1.493(3)
C2B H2B 1.0000
C4B H4B1 0.9800
C4B H4B2 0.9800
C4B H4B3 0.9800
C5B C6B 1.402(3)
C5B C10B 1.408(3)
C6B C7B 1.378(4)
C6B H6B 0.9500
C7B C8B 1.373(4)
C7B H7B 0.9500
C8B C9B 1.389(4)
C8B H8B 0.9500
C9B C10B 1.375(4)
C9B H9B 0.9500
C10B H10B 0.9500

loop_
_geom_torsion_atom_site_label_1
_geom_torsion_atom_site_label_2
_geom_torsion_atom_site_label_3
_geom_torsion_atom_site_label_4
_geom_torsion
O2A N1A C1A C5A 1.1(4)
C2A N1A C1A C5A -174.9(2)
O2A N1A C1A C3A 178.8(2)
C2A N1A C1A C3A 2.8(3)
C3A O1A C2A C4A 124.4(2)
C3A O1A C2A N1A 3.8(3)
O2A N1A C2A O1A 179.3(2)
C1A N1A C2A O1A -4.1(3)
O2A N1A C2A C4A 59.3(3)
C1A N1A C2A C4A -124.2(2)
C2A O1A C3A O3A 177.3(2)
C2A O1A C3A C1A -2.4(3)
N1A C1A C3A O3A -179.9(3)
C5A C1A C3A O3A -2.3(4)
N1A C1A C3A O1A -0.3(3)
C5A C1A C3A O1A 177.4(2)
N1A C1A C5A C6A -14.3(4)
C3A C1A C5A C6A 168.5(2)
N1A C1A C5A C10A 163.6(2)
C3A C1A C5A C10A -13.6(4)
C10A C5A C6A C7A 0.3(4)
C1A C5A C6A C7A 178.2(2)
C5A C6A C7A C8A 0.4(4)
C6A C7A C8A C9A -1.0(4)
C7A C8A C9A C10A 1.0(4)
C8A C9A C10A C5A -0.3(4)
C6A C5A C10A C9A -0.3(4)
C1A C5A C10A C9A -178.2(2)
O2B N1B C1B C5B -0.7(4)
C2B N1B C1B C5B 175.7(2)
O2B N1B C1B C3B -178.4(2)
C2B N1B C1B C3B -2.0(3)
C3B O1B C2B N1B -3.0(3)
C3B O1B C2B C4B -123.7(2)
O2B N1B C2B O1B -179.98(19)
C1B N1B C2B O1B 3.2(3)
O2B N1B C2B C4B -59.5(3)
C1B N1B C2B C4B 123.7(2)
C2B O1B C3B O3B -178.4(2)
C2B O1B C3B C1B 2.0(3)
N1B C1B C3B O3B -179.5(3)
C5B C1B C3B O3B 2.8(4)
N1B C1B C3B O1B 0.0(3)
C5B C1B C3B O1B -177.7(2)
N1B C1B C5B C6B 15.3(4)
C3B C1B C5B C6B -167.5(2)
N1B C1B C5B C10B -163.3(2)
C3B C1B C5B C10B 14.0(4)
C10B C5B C6B C7B -0.1(4)
C1B C5B C6B C7B -178.7(2)
C5B C6B C7B C8B -0.2(4)
C6B C7B C8B C9B 0.6(4)
C7B C8B C9B C10B -0.8(4)
C8B C9B C10B C5B 0.5(4)
C6B C5B C10B C9B 0.0(4)
C1B C5B C10B C9B 178.5(2)
